data_1511544
loop_
_publ_author_name
'Cascales, C.'
'Rasines, I.'
'Monge, M.A.'
'Gutierrez-Puebla, E.'
'Ruiz-Valero, C.'
'Mira, J.'
'Campa, J.A.'
'Rivas, J.'

_publ_section_title
;
 Crystal structure and magnetic properties of Co R (B O2)5 (R= Y, Gd) and
 Ni R (B O2)5 (R= Nd, Gd)
;
_journal_name_full 'Journal of Alloys Compd.'
_journal_page_first 225
_journal_page_last 229
_journal_paper_doi 10.1016/0925-8388(94)07071-7
_journal_volume 225
_journal_year 1995
_chemical_formula_sum 'B5 Gd Ni O10'
_chemical_name_systematic 'Ni Gd (B O2)5'
_space_group_IT_number 14
_symmetry_space_group_name_Hall '-P 2yn'
_symmetry_space_group_name_H-M 'P 1 21/n 1'
_cell_angle_alpha 90
_cell_angle_beta 93.81
_cell_angle_gamma 90
_cell_formula_units_Z 4
_cell_length_a 8.514
_cell_length_b 7.554
_cell_length_c 9.4429
_cell_volume 605.976
_citation_journal_id_ASTM JALCEU
_cod_data_source_file boron4-x_181.cif
_cod_data_source_block B5Gd1Ni1O10
_cod_original_cell_volume 605.9755
_cod_original_sg_symbol_Hall '-P 2ybc (x-z,y,z)'
_cod_original_formula_sum 'B5 Gd1 Ni1 O10'
_cod_database_code 1511544

loop_
_symmetry_equiv_pos_as_xyz
x,y,z
-x+1/2,y+1/2,-z+1/2
-x,-y,-z
x-1/2,-y-1/2,z-1/2

loop_
_atom_site_label
_atom_site_type_symbol
_atom_site_fract_x
_atom_site_fract_y
_atom_site_fract_z
_atom_site_occupancy
_atom_site_U_iso_or_equiv
B5 B+3 0.9325 0.3114 0.4118 1 0.0
O10 O-2 0.2427 0.4443 0.1244 1 0.0
Ni1 Ni+2 0.6004 0.4098 0.1282 1 0.0
O7 O-2 0.5446 0.2264 0.5181 1 0.0
B1 B+3 0.9157 0.573 0.2564 1 0.0
O9 O-2 0.4937 0.6514 0.0715 1 0.0
O8 O-2 0.819 0.3745 0.4896 1 0.0
O4 O-2 0.8175 0.6529 0.3633 1 0.0
O2 O-2 0.8112 0.5358 0.1246 1 0.0
O6 O-2 0.3234 0.3903 0.419 1 0.0
O3 O-2 0.9873 0.4067 0.3004 1 0.0
O5 O-2 0.5851 0.4713 0.3498 1 0.0
B2 B+3 0.4827 0.3231 0.3945 1 0.0
Gd1 Gd+3 0.18184 0.17984 0.2375 1 0.0
O1 O-2 0.0358 0.71 0.232 1 0.0
B3 B+3 0.7214 0.5348 0.4438 1 0.0
B4 B+3 0.8373 0.6017 -0.0038 1 0.0
